data_4309904
loop_
_publ_author_name
'Tomoyuki Mochida'
'Kousuke Takazawa'
'Hideaki Matsui'
'Masashi Takahashi'
'Masuo Takeda'
'Michiko Sato'
'Yutaka Nishio'
'Koji Kajita'
'Hatsumi Mori'

_publ_section_title
;
Biferrocene-M(mnt)2 Charge-Transfer Complexes (M = Ni, Co; mnt =
Maleonitriledithiolate). Structure, Valence States, and Magnetic Properties
;
_journal_name_full 'Inorganic Chemistry'
_journal_page_first 8628
_journal_page_last 8641
_journal_paper_doi 10.1021/ic048285u
_journal_volume 44
_journal_year 2005
_chemical_formula_sum 'C34 H30 Fe2 N4 Ni S4'
_chemical_formula_weight 793.27
_space_group_IT_number 2
_symmetry_cell_setting triclinic
_symmetry_Int_Tables_number 2
_symmetry_space_group_name_Hall '-P 1'
_symmetry_space_group_name_H-M 'P -1'
_cell_angle_alpha 91.36(4)
_cell_angle_beta 109.63(4)
_cell_angle_gamma 82.13(5)
_cell_formula_units_Z 3
_cell_length_a 13.052(7)
_cell_length_b 18.085(8)
_cell_length_c 11.542(5)
_cell_measurement_reflns_used 25
_cell_measurement_temperature 296.2
_cell_measurement_theta_max 15.0
_cell_measurement_theta_min 14.4
_cell_volume 2541(2)
_computing_cell_refinement 'MSC/AFC Diffractometer Control'
_computing_data_collection 'MSC/AFC Diffractometer Control'
_computing_data_reduction 'teXsan Ver. 1.11'
_computing_publication_material 'teXsan Ver. 1.11'
_computing_structure_refinement 'teXsan Ver. 1.10'
_computing_structure_solution SIR92
_diffrn_measured_fraction_theta_full 0.9970
_diffrn_measured_fraction_theta_max 0.9970
_diffrn_measurement_device_type 'Rigaku AFC5S'
_diffrn_measurement_method \w-2\q
_diffrn_radiation_type 'Mo K\a'
_diffrn_radiation_wavelength 0.7107
_diffrn_reflns_av_R_equivalents 0.010
_diffrn_reflns_limit_h_max 16
_diffrn_reflns_limit_h_min -16
_diffrn_reflns_limit_k_max 23
_diffrn_reflns_limit_k_min 0
_diffrn_reflns_limit_l_max 14
_diffrn_reflns_limit_l_min -14
_diffrn_reflns_number 12200
_diffrn_reflns_theta_full 27.50
_diffrn_reflns_theta_max 27.50
_diffrn_standards_decay_% 0.00
_diffrn_standards_interval_count 300
_diffrn_standards_number 3
_exptl_absorpt_coefficient_mu 1.672
_exptl_absorpt_correction_T_max 1.000
_exptl_absorpt_correction_T_min 0.540
_exptl_absorpt_correction_type psi-scan
_exptl_absorpt_process_details '(North, Phillips & Mathews, 1968)'
_exptl_crystal_colour black
_exptl_crystal_density_diffrn 1.555
_exptl_crystal_density_method 'not measured'
_exptl_crystal_description plate
_exptl_crystal_size_max 0.400
_exptl_crystal_size_mid 0.400
_exptl_crystal_size_min 0.100
_refine_diff_density_max 0.63
_refine_diff_density_min -0.68
_refine_ls_extinction_method none
_refine_ls_goodness_of_fit_ref 1.133
_refine_ls_hydrogen_treatment noref
_refine_ls_number_parameters 610
_refine_ls_number_reflns 6661
_refine_ls_R_factor_gt 0.0463
_refine_ls_shift/su_max 0.0003
_refine_ls_structure_factor_coef Fsqd
_refine_ls_weighting_details 'w = 1/[\s^2^(Fo^2^) + (0.10000(Max(Fo^2^,0) + 2Fc^2^)/3)^2^]'
_refine_ls_weighting_scheme calc
_refine_ls_wR_factor_ref 0.1430
_reflns_number_gt 6661
_reflns_number_total 11653
_reflns_threshold_expression F^2^>2.0\s(F^2^)
_cod_data_source_file ic048285usi20041207_073623_1.cif
_cod_data_source_block 1a(R.T.)
_cod_original_sg_symbol_H-M 'P -1 '
_cod_original_formula_sum 'C34 H30 Fe2 N4 Ni S4 '
_cod_database_code 4309904

loop_
_symmetry_equiv_pos_as_xyz
x,y,z
-x,-y,-z

loop_
_atom_site_label
_atom_site_type_symbol
_atom_site_fract_x
_atom_site_fract_y
_atom_site_fract_z
_atom_site_U_iso_or_equiv
_atom_site_adp_type
_atom_site_occupancy
_atom_site_calc_flag
_atom_site_refinement_flags
_atom_site_disorder_assembly
_atom_site_disorder_group
Ni1 Ni 0.00321(5) 0.00569(5) 0.33437(6) 0.0608(2) Uani 1.00 d . . .
Ni2 Ni 0.0000 0.0000 0.0000 0.0527(3) Uani 1.00 d S . .
Fe1 Fe 0.43831(6) -0.27619(4) 0.68582(6) 0.0432(2) Uani 1.00 d . . .
Fe2 Fe 0.46880(6) -0.17900(4) 1.11852(6) 0.0468(2) Uani 1.00 d . . .
Fe3 Fe 0.06809(6) -0.51567(4) 0.81362(6) 0.0499(2) Uani 1.00 d . . .
S1 S 0.1380(1) 0.0696(1) 0.3791(2) 0.0759(5) Uani 1.00 d . . .
S2 S -0.1058(1) 0.09882(10) 0.3647(1) 0.0641(4) Uani 1.00 d . . .
S3 S 0.1131(1) -0.0862(1) 0.3030(1) 0.0713(5) Uani 1.00 d . . .
S4 S -0.1298(1) -0.06020(10) 0.2947(1) 0.0652(4) Uani 1.00 d . . .
S5 S 0.1373(1) 0.06125(9) 0.0404(1) 0.0604(4) Uani 1.00 d . . .
S6 S -0.1045(1) 0.09464(9) 0.0316(1) 0.0638(4) Uani 1.00 d . . .
N1 N 0.2086(6) 0.2598(5) 0.4728(7) 0.111(3) Uani 1.00 d . . .
N2 N -0.1137(5) 0.2939(4) 0.4614(6) 0.089(2) Uani 1.00 d . . .
N3 N 0.1212(5) -0.2840(4) 0.2133(6) 0.089(2) Uani 1.00 d . . .
N4 N -0.1888(5) -0.2550(4) 0.2201(7) 0.099(2) Uani 1.00 d . . .
N5 N 0.2154(5) 0.2481(4) 0.1238(6) 0.094(2) Uani 1.00 d . . .
N6 N -0.1087(6) 0.2874(4) 0.1266(6) 0.097(2) Uani 1.00 d . . .
C1 C 0.4600(4) -0.1782(3) 0.6051(4) 0.053(2) Uani 1.00 d . . .
C2 C 0.3553(5) -0.1988(3) 0.5441(5) 0.057(2) Uani 1.00 d . . .
C3 C 0.3674(5) -0.2705(4) 0.4976(5) 0.065(2) Uani 1.00 d . . .
C4 C 0.4807(5) -0.2963(3) 0.5313(5) 0.063(2) Uani 1.00 d . . .
C5 C 0.5372(4) -0.2392(3) 0.5968(5) 0.057(2) Uani 1.00 d . . .
C6 C 0.4517(4) -0.2616(3) 0.8733(4) 0.047(1) Uani 1.00 d . . .
C7 C 0.3497(5) -0.2856(4) 0.8025(5) 0.062(2) Uani 1.00 d . . .
C8 C 0.3705(6) -0.3543(4) 0.7503(6) 0.078(2) Uani 1.00 d . . .
C9 C 0.4850(6) -0.3749(3) 0.7861(6) 0.073(2) Uani 1.00 d . . .
C10 C 0.5355(5) -0.3168(3) 0.8586(4) 0.054(2) Uani 1.00 d . . .
C11 C 0.4669(4) -0.1932(3) 0.9378(4) 0.046(1) Uani 1.00 d . . .
C12 C 0.3829(5) -0.1368(3) 0.9446(5) 0.060(2) Uani 1.00 d . . .
C13 C 0.4352(8) -0.0812(4) 1.0229(6) 0.083(3) Uani 1.00 d . . .
C14 C 0.5489(7) -0.1034(4) 1.0663(5) 0.075(2) Uani 1.00 d . . .
C15 C 0.5703(4) -0.1731(3) 1.0155(4) 0.054(2) Uani 1.00 d . . .
C16 C 0.4037(7) -0.1603(4) 1.2563(6) 0.079(2) Uani 1.00 d . . .
C17 C 0.3665(5) -0.2224(3) 1.1920(5) 0.058(2) Uani 1.00 d . . .
C18 C 0.4560(4) -0.2778(3) 1.2015(4) 0.050(1) Uani 1.00 d . . .
C19 C 0.5506(5) -0.2468(4) 1.2722(5) 0.069(2) Uani 1.00 d . . .
C20 C 0.5169(8) -0.1750(4) 1.3062(5) 0.085(3) Uani 1.00 d . . .
C21 C 0.4873(7) -0.1056(4) 0.6686(7) 0.088(3) Uani 1.00 d . . .
C22 C 0.5876(9) -0.0847(5) 0.668(2) 0.212(6) Uani 1.00 d . . .
C23 C 0.3980(9) -0.0479(6) 0.644(2) 0.187(6) Uani 1.00 d . . .
C24 C 0.4434(6) -0.3538(4) 1.1476(5) 0.075(2) Uani 1.00 d . . .
C25 C 0.548(1) -0.3937(5) 1.153(1) 0.146(5) Uani 1.00 d . . .
C26 C 0.3863(7) -0.3973(4) 1.2137(8) 0.099(3) Uani 1.00 d . . .
C27 C -0.0822(4) -0.4995(3) 0.6668(4) 0.050(1) Uani 1.00 d . . .
C28 C -0.0197(5) -0.4407(3) 0.6702(5) 0.064(2) Uani 1.00 d . . .
C29 C 0.0818(6) -0.4736(5) 0.6576(5) 0.086(3) Uani 1.00 d . . .
C30 C 0.0834(6) -0.5512(5) 0.6492(5) 0.079(2) Uani 1.00 d . . .
C31 C -0.0161(5) -0.5668(3) 0.6550(4) 0.061(2) Uani 1.00 d . . .
C32 C 0.1271(6) -0.4644(4) 0.9807(5) 0.070(2) Uani 1.00 d . . .
C33 C 0.2128(5) -0.5099(5) 0.9526(6) 0.087(2) Uani 1.00 d . . .
C34 C 0.1895(6) -0.5849(5) 0.9405(5) 0.086(2) Uani 1.00 d . . .
C35 C 0.0507(5) -0.5118(3) 0.9884(4) 0.053(2) Uani 1.00 d . . .
C36 C 0.0899(6) -0.5856(3) 0.9608(5) 0.067(2) Uani 1.00 d . . .
C37 C -0.1959(5) -0.4948(4) 0.6722(5) 0.065(2) Uani 1.00 d . . .
C38 C -0.2362(6) -0.4192(5) 0.7073(7) 0.100(3) Uani 1.00 d . . .
C39 C -0.2716(7) -0.5171(6) 0.5503(8) 0.117(3) Uani 1.00 d . . .
C40 C 0.0830(4) 0.1566(4) 0.4123(5) 0.066(2) Uani 1.00 d . . .
C41 C -0.0255(5) 0.1696(4) 0.4072(5) 0.062(2) Uani 1.00 d . . .
C42 C 0.0361(5) -0.1587(4) 0.2668(5) 0.064(2) Uani 1.00 d . . .
C43 C -0.0715(5) -0.1471(4) 0.2660(5) 0.061(2) Uani 1.00 d . . .
C44 C 0.1528(6) 0.2153(5) 0.4471(6) 0.083(2) Uani 1.00 d . . .
C45 C -0.0737(5) 0.2395(4) 0.4365(5) 0.068(2) Uani 1.00 d . . .
C46 C 0.0835(5) -0.2284(5) 0.2382(6) 0.072(2) Uani 1.00 d . . .
C47 C -0.1368(6) -0.2069(4) 0.2392(6) 0.073(2) Uani 1.00 d . . .
C48 C 0.0853(5) 0.1486(3) 0.0724(5) 0.058(2) Uani 1.00 d . . .
C49 C -0.0213(5) 0.1634(3) 0.0708(5) 0.058(2) Uani 1.00 d . . .
C50 C 0.1570(5) 0.2053(4) 0.1011(6) 0.068(2) Uani 1.00 d . . .
C51 C -0.0686(6) 0.2332(4) 0.0996(6) 0.072(2) Uani 1.00 d . . .
H1 H 0.6440 -0.1260 0.6941 0.0760 Uiso 1.00 calc . . .
H2 H 0.5802 -0.0694 0.5869 0.0760 Uiso 1.00 calc . . .
H3 H 0.6061 -0.0445 0.7221 0.0760 Uiso 1.00 calc . . .
H4 H 0.4184 -0.0079 0.6976 0.0760 Uiso 1.00 calc . . .
H5 H 0.3780 -0.0305 0.5608 0.0760 Uiso 1.00 calc . . .
H6 H 0.3373 -0.0663 0.6553 0.0760 Uiso 1.00 calc . . .
H7 H 0.5385 -0.4408 1.1156 0.0760 Uiso 1.00 calc . . .
H8 H 0.5815 -0.3656 1.1100 0.0760 Uiso 1.00 calc . . .
H9 H 0.5947 -0.4010 1.2362 0.0760 Uiso 1.00 calc . . .
H10 H 0.3162 -0.3707 1.2056 0.0760 Uiso 1.00 calc . . .
H11 H 0.3778 -0.4450 1.1783 0.0760 Uiso 1.00 calc . . .
H12 H 0.4294 -0.4033 1.2984 0.0760 Uiso 1.00 calc . . .
H13 H -0.1879 -0.4073 0.7854 0.0760 Uiso 1.00 calc . . .
H14 H -0.2386 -0.3832 0.6475 0.0760 Uiso 1.00 calc . . .
H15 H -0.3077 -0.4190 0.7113 0.0760 Uiso 1.00 calc . . .
H16 H -0.3436 -0.5151 0.5537 0.0760 Uiso 1.00 calc . . .
H17 H -0.2726 -0.4838 0.4874 0.0760 Uiso 1.00 calc . . .
H18 H -0.2462 -0.5665 0.5329 0.0760 Uiso 1.00 calc . . .
H19 H 0.5022 -0.1178 0.7528 0.0760 Uiso 1.00 calc . . .
H20 H 0.3983 -0.3475 1.0636 0.0760 Uiso 1.00 calc . . .
H21 H -0.1944 -0.5298 0.7331 0.0760 Uiso 1.00 calc . . .
H22 H 0.3987 -0.0360 1.0423 0.0760 Uiso 1.00 calc . . .
H23 H 0.6023 -0.0761 1.1200 0.0760 Uiso 1.00 calc . . .
H24 H 0.2874 -0.1687 0.5350 0.0760 Uiso 1.00 calc . . .
H25 H 0.3096 -0.2966 0.4500 0.0760 Uiso 1.00 calc . . .
H26 H 0.5129 -0.3426 0.5100 0.0760 Uiso 1.00 calc . . .
H27 H 0.6147 -0.2412 0.6301 0.0760 Uiso 1.00 calc . . .
H28 H 0.2790 -0.2594 0.7929 0.0760 Uiso 1.00 calc . . .
H29 H 0.3166 -0.3829 0.7014 0.0760 Uiso 1.00 calc . . .
H30 H 0.5218 -0.4196 0.7656 0.0760 Uiso 1.00 calc . . .
H31 H 0.6124 -0.3159 0.8942 0.0760 Uiso 1.00 calc . . .
H32 H 0.3063 -0.1355 0.9025 0.0760 Uiso 1.00 calc . . .
H33 H 0.6404 -0.2014 1.0297 0.0760 Uiso 1.00 calc . . .
H34 H 0.3593 -0.1161 1.2665 0.0760 Uiso 1.00 calc . . .
H35 H 0.2917 -0.2272 1.1490 0.0760 Uiso 1.00 calc . . .
H36 H 0.6242 -0.2708 1.2944 0.0760 Uiso 1.00 calc . . .
H37 H 0.5639 -0.1423 1.3562 0.0760 Uiso 1.00 calc . . .
H38 H -0.0420 -0.3890 0.6772 0.0760 Uiso 1.00 calc . . .
H39 H 0.1389 -0.4471 0.6546 0.0760 Uiso 1.00 calc . . .
H40 H 0.1406 -0.5863 0.6385 0.0760 Uiso 1.00 calc . . .
H41 H -0.0369 -0.6153 0.6520 0.0760 Uiso 1.00 calc . . .
H42 H 0.1223 -0.4122 0.9937 0.0760 Uiso 1.00 calc . . .
H43 H 0.2759 -0.4932 0.9441 0.0760 Uiso 1.00 calc . . .
H44 H 0.2339 -0.6269 0.9232 0.0760 Uiso 1.00 calc . . .
H45 H 0.0542 -0.6284 0.9576 0.0760 Uiso 1.00 calc . . .

loop_
_atom_site_aniso_label
_atom_site_aniso_U_11
_atom_site_aniso_U_22
_atom_site_aniso_U_33
_atom_site_aniso_U_12
_atom_site_aniso_U_13
_atom_site_aniso_U_23
Ni1 0.0401(4) 0.0888(6) 0.0509(4) 0.0022(4) 0.0145(3) 0.0161(4)
Ni2 0.0397(5) 0.0687(7) 0.0484(5) -0.0091(5) 0.0115(4) 0.0059(4)
Fe1 0.0432(4) 0.0537(4) 0.0341(3) -0.0086(3) 0.0139(3) -0.0008(3)
Fe2 0.0564(4) 0.0547(5) 0.0345(3) -0.0126(4) 0.0198(3) 0.0012(3)
Fe3 0.0546(4) 0.0599(5) 0.0345(3) -0.0099(4) 0.0130(3) -0.0007(3)
S1 0.0412(8) 0.107(1) 0.0781(10) -0.0010(8) 0.0188(7) 0.0292(9)
S2 0.0405(7) 0.087(1) 0.0646(8) -0.0059(7) 0.0167(6) 0.0042(7)
S3 0.0443(8) 0.095(1) 0.0747(10) 0.0074(8) 0.0240(7) 0.0242(8)
S4 0.0416(7) 0.089(1) 0.0641(8) 0.0019(7) 0.0189(6) 0.0078(7)
S5 0.0436(7) 0.075(1) 0.0624(8) -0.0120(7) 0.0156(6) 0.0055(7)
S6 0.0434(7) 0.077(1) 0.0730(9) -0.0074(7) 0.0214(7) 0.0071(7)
N1 0.069(4) 0.138(6) 0.121(6) -0.042(4) 0.011(4) 0.020(5)
N2 0.077(4) 0.091(5) 0.098(4) -0.020(4) 0.025(3) -0.020(4)
N3 0.072(4) 0.096(5) 0.108(5) 0.006(4) 0.046(3) 0.002(4)
N4 0.065(4) 0.102(5) 0.126(5) -0.010(4) 0.027(4) -0.019(4)
N5 0.075(4) 0.082(4) 0.124(5) -0.027(4) 0.023(4) 0.003(4)
N6 0.105(5) 0.081(4) 0.121(5) -0.002(4) 0.060(4) 0.007(4)
C1 0.056(3) 0.057(3) 0.049(3) -0.010(3) 0.019(2) 0.005(2)
C2 0.053(3) 0.066(4) 0.046(3) 0.003(3) 0.012(2) 0.010(2)
C3 0.067(4) 0.084(4) 0.038(3) -0.016(3) 0.006(3) -0.003(3)
C4 0.086(5) 0.062(4) 0.044(3) 0.001(3) 0.031(3) -0.007(2)
C5 0.049(3) 0.074(4) 0.054(3) -0.004(3) 0.029(2) 0.002(3)
C6 0.041(3) 0.070(3) 0.030(2) -0.008(2) 0.013(2) 0.010(2)
C7 0.051(3) 0.092(5) 0.052(3) -0.026(3) 0.022(2) -0.003(3)
C8 0.097(5) 0.090(5) 0.063(4) -0.056(4) 0.030(4) -0.009(3)
C9 0.101(5) 0.048(4) 0.073(4) -0.002(3) 0.036(4) 0.013(3)
C10 0.057(3) 0.059(3) 0.042(3) -0.001(3) 0.012(2) 0.017(2)
C11 0.045(3) 0.064(3) 0.032(2) -0.010(3) 0.014(2) 0.010(2)
C12 0.067(4) 0.070(4) 0.042(3) 0.005(3) 0.022(3) 0.014(3)
C13 0.143(7) 0.056(4) 0.065(4) -0.009(4) 0.057(4) 0.007(3)
C14 0.104(6) 0.082(5) 0.055(3) -0.042(4) 0.033(4) 0.001(3)
C15 0.053(3) 0.075(4) 0.042(2) -0.024(3) 0.020(2) -0.003(2)
C16 0.125(7) 0.064(4) 0.071(4) -0.004(4) 0.068(4) -0.004(3)
C17 0.058(3) 0.069(4) 0.058(3) -0.013(3) 0.030(3) 0.005(3)
C18 0.062(3) 0.058(3) 0.036(2) -0.012(3) 0.021(2) 0.004(2)
C19 0.063(4) 0.097(5) 0.043(3) -0.012(4) 0.010(3) 0.020(3)
C20 0.140(7) 0.087(5) 0.041(3) -0.060(5) 0.031(4) -0.011(3)
C21 0.124(7) 0.054(4) 0.102(5) -0.028(4) 0.051(5) -0.007(4)
C22 0.085(7) 0.074(7) 0.43(2) -0.030(6) 0.01(1) -0.059(10)
C23 0.106(8) 0.080(7) 0.39(2) -0.027(6) 0.10(1) -0.073(9)
C24 0.107(5) 0.063(4) 0.060(3) 0.012(4) 0.042(4) 0.012(3)
C25 0.19(1) 0.098(7) 0.20(1) 0.004(7) 0.139(10) 0.026(7)
C26 0.116(7) 0.077(5) 0.119(6) -0.032(5) 0.053(5) -0.016(4)
C27 0.059(3) 0.060(3) 0.031(2) -0.014(3) 0.013(2) 0.001(2)
C28 0.075(4) 0.062(4) 0.052(3) -0.018(3) 0.012(3) 0.012(3)
C29 0.067(4) 0.154(8) 0.046(3) -0.038(5) 0.019(3) 0.025(4)
C30 0.072(4) 0.122(6) 0.044(3) 0.000(4) 0.028(3) -0.003(3)
C31 0.075(4) 0.065(4) 0.041(3) -0.009(3) 0.016(3) -0.018(2)
C32 0.078(4) 0.087(5) 0.042(3) -0.031(4) 0.008(3) -0.012(3)
C33 0.055(4) 0.148(8) 0.054(3) -0.022(4) 0.008(3) -0.011(4)
C34 0.078(5) 0.111(6) 0.047(3) 0.028(4) 0.009(3) 0.003(3)
C35 0.066(3) 0.055(3) 0.032(2) -0.006(3) 0.009(2) 0.003(2)
C36 0.089(5) 0.058(4) 0.043(3) 0.013(3) 0.017(3) 0.009(2)
C37 0.061(4) 0.084(4) 0.053(3) -0.008(3) 0.022(3) 0.004(3)
C38 0.082(5) 0.136(7) 0.078(4) 0.018(5) 0.034(4) 0.007(4)
C39 0.069(5) 0.181(10) 0.106(6) -0.048(6) 0.023(4) -0.033(6)
C40 0.042(3) 0.093(5) 0.057(3) -0.010(3) 0.007(2) 0.027(3)
C41 0.049(3) 0.087(4) 0.043(3) -0.005(3) 0.008(2) 0.012(3)
C42 0.053(3) 0.086(4) 0.049(3) 0.012(3) 0.018(2) 0.022(3)
C43 0.048(3) 0.090(4) 0.043(3) -0.001(3) 0.015(2) 0.010(3)
C44 0.050(4) 0.112(6) 0.080(4) -0.008(4) 0.010(3) 0.030(4)
C45 0.046(3) 0.096(5) 0.056(3) -0.022(4) 0.005(3) -0.001(3)
C46 0.053(4) 0.098(6) 0.067(4) 0.003(4) 0.026(3) 0.018(4)
C47 0.055(4) 0.091(5) 0.065(4) 0.010(4) 0.017(3) 0.002(3)
C48 0.055(3) 0.076(4) 0.045(3) -0.016(3) 0.013(2) 0.011(2)
C49 0.053(3) 0.069(4) 0.050(3) -0.008(3) 0.014(2) 0.011(3)
C50 0.057(4) 0.072(4) 0.073(4) -0.009(3) 0.015(3) 0.013(3)
C51 0.072(4) 0.076(5) 0.077(4) -0.003(4) 0.038(3) 0.008(3)

loop_
_atom_type_symbol
_atom_type_description
_atom_type_scat_dispersion_real
_atom_type_scat_dispersion_imag
_atom_type_scat_source
C C 0.003 0.002
;International Tables for Crystallography
(1992, Vol. C, Tables 4.2.6.8 and 6.1.1.1)
;
H H 0.000 0.000
;International Tables for Crystallography
(1992, Vol. C, Table 6.1.1.2)
;
N N 0.006 0.003
;International Tables for Crystallography
(1992, Vol. C, Tables 4.2.6.8 and 6.1.1.1)
;
Ni Ni 0.339 1.112
;International Tables for Crystallography
(1992, Vol. C, Tables 4.2.6.8 and 6.1.1.1)
;
Fe Fe 0.346 0.844
;International Tables for Crystallography
(1992, Vol. C, Tables 4.2.6.8 and 6.1.1.1)
;
S S 0.125 0.123
;International Tables for Crystallography
(1992, Vol. C, Tables 4.2.6.8 and 6.1.1.1)
;

loop_
_geom_angle_atom_site_label_1
_geom_angle_atom_site_label_2
_geom_angle_atom_site_label_3
_geom_angle
_geom_angle_site_symmetry_1
_geom_angle_site_symmetry_2
_geom_angle_site_symmetry_3
_geom_angle_publ_flag
C(1) Fe(1) C(2) 39.2(2) . . 0_555 yes
C(1) Fe(1) C(3) 66.5(2) . . 0_555 yes
C(1) Fe(1) C(4) 66.9(2) . . 0_555 yes
C(1) Fe(1) C(5) 39.3(2) . . 0_555 yes
C(1) Fe(1) C(6) 112.0(2) . . 0_555 yes
C(1) Fe(1) C(7) 128.4(3) . . 0_555 yes
C(1) Fe(1) C(8) 162.7(3) . . 0_555 yes
C(1) Fe(1) C(9) 156.8(3) . . 0_555 yes
C(1) Fe(1) C(10) 123.6(2) . . 0_555 yes
C(2) Fe(1) C(3) 39.6(3) . . 0_555 yes
C(2) Fe(1) C(4) 66.9(2) . . 0_555 yes
C(2) Fe(1) C(5) 65.9(2) . . 0_555 yes
C(2) Fe(1) C(6) 125.2(2) . . 0_555 yes
C(2) Fe(1) C(7) 111.6(3) . . 0_555 yes
C(2) Fe(1) C(8) 126.0(3) . . 0_555 yes
C(2) Fe(1) C(9) 160.5(3) . . 0_555 yes
C(2) Fe(1) C(10) 158.7(2) . . 0_555 yes
C(3) Fe(1) C(4) 40.2(3) . . 0_555 yes
C(3) Fe(1) C(5) 66.6(3) . . 0_555 yes
C(3) Fe(1) C(6) 158.4(3) . . 0_555 yes
C(3) Fe(1) C(7) 122.8(3) . . 0_555 yes
C(3) Fe(1) C(8) 107.6(3) . . 0_555 yes
C(3) Fe(1) C(9) 123.3(3) . . 0_555 yes
C(3) Fe(1) C(10) 159.7(3) . . 0_555 yes
C(4) Fe(1) C(5) 39.8(2) . . 0_555 yes
C(4) Fe(1) C(6) 161.0(2) . . 0_555 yes
C(4) Fe(1) C(7) 155.9(3) . . 0_555 yes
C(4) Fe(1) C(8) 120.0(3) . . 0_555 yes
C(4) Fe(1) C(9) 106.0(3) . . 0_555 yes
C(4) Fe(1) C(10) 123.6(2) . . 0_555 yes
C(5) Fe(1) C(6) 127.1(2) . . 0_555 yes
C(5) Fe(1) C(7) 163.6(2) . . 0_555 yes
C(5) Fe(1) C(8) 155.2(3) . . 0_555 yes
C(5) Fe(1) C(9) 121.1(3) . . 0_555 yes
C(5) Fe(1) C(10) 109.0(2) . . 0_555 yes
C(6) Fe(1) C(7) 39.8(2) . . 0_555 yes
C(6) Fe(1) C(8) 67.1(2) . . 0_555 yes
C(6) Fe(1) C(9) 67.2(2) . . 0_555 yes
C(6) Fe(1) C(10) 39.9(2) . . 0_555 yes
C(7) Fe(1) C(8) 39.8(3) . . 0_555 yes
C(7) Fe(1) C(9) 67.0(3) . . 0_555 yes
C(7) Fe(1) C(10) 67.1(3) . . 0_555 yes
C(8) Fe(1) C(9) 40.2(3) . . 0_555 yes
C(8) Fe(1) C(10) 67.7(3) . . 0_555 yes
C(9) Fe(1) C(10) 40.4(2) . . 0_555 yes
C(11) Fe(2) C(12) 39.9(2) . . 0_555 yes
C(11) Fe(2) C(13) 67.3(3) . . 0_555 yes
C(11) Fe(2) C(14) 67.5(2) . . 0_555 yes
C(11) Fe(2) C(15) 40.4(2) . . 0_555 yes
C(11) Fe(2) C(16) 156.5(3) . . 0_555 yes
C(11) Fe(2) C(17) 124.9(2) . . 0_555 yes
C(11) Fe(2) C(18) 113.0(2) . . 0_555 yes
C(11) Fe(2) C(19) 129.3(2) . . 0_555 yes
C(11) Fe(2) C(20) 163.8(3) . . 0_555 yes
C(12) Fe(2) C(13) 40.9(3) . . 0_555 yes
C(12) Fe(2) C(14) 68.5(3) . . 0_555 yes
C(12) Fe(2) C(15) 68.2(2) . . 0_555 yes
C(12) Fe(2) C(16) 120.3(3) . . 0_555 yes
C(12) Fe(2) C(17) 110.3(3) . . 0_555 yes
C(12) Fe(2) C(18) 128.8(2) . . 0_555 yes
C(12) Fe(2) C(19) 165.6(2) . . 0_555 yes
C(12) Fe(2) C(20) 153.2(3) . . 0_555 yes
C(13) Fe(2) C(14) 40.3(4) . . 0_555 yes
C(13) Fe(2) C(15) 67.5(3) . . 0_555 yes
C(13) Fe(2) C(16) 106.2(3) . . 0_555 yes
C(13) Fe(2) C(17) 126.1(3) . . 0_555 yes
C(13) Fe(2) C(18) 164.1(3) . . 0_555 yes
C(13) Fe(2) C(19) 152.7(3) . . 0_555 yes
C(13) Fe(2) C(20) 117.8(3) . . 0_555 yes
C(14) Fe(2) C(15) 40.1(3) . . 0_555 yes
C(14) Fe(2) C(16) 123.0(3) . . 0_555 yes
C(14) Fe(2) C(17) 160.6(3) . . 0_555 yes
C(14) Fe(2) C(18) 155.6(3) . . 0_555 yes
C(14) Fe(2) C(19) 119.6(3) . . 0_555 yes
C(14) Fe(2) C(20) 105.6(3) . . 0_555 yes
C(15) Fe(2) C(16) 160.1(3) . . 0_555 yes
C(15) Fe(2) C(17) 159.0(2) . . 0_555 yes
C(15) Fe(2) C(18) 123.9(2) . . 0_555 yes
C(15) Fe(2) C(19) 109.6(2) . . 0_555 yes
C(15) Fe(2) C(20) 125.1(3) . . 0_555 yes
C(16) Fe(2) C(17) 39.6(3) . . 0_555 yes
C(16) Fe(2) C(18) 66.9(3) . . 0_555 yes
C(16) Fe(2) C(19) 66.8(3) . . 0_555 yes
C(16) Fe(2) C(20) 39.6(4) . . 0_555 yes
C(17) Fe(2) C(18) 39.6(2) . . 0_555 yes
C(17) Fe(2) C(19) 66.3(3) . . 0_555 yes
C(17) Fe(2) C(20) 66.2(3) . . 0_555 yes
C(18) Fe(2) C(19) 39.7(2) . . 0_555 yes
C(18) Fe(2) C(20) 66.8(3) . . 0_555 yes
C(19) Fe(2) C(20) 39.9(3) . . 0_555 yes
Fe(1) C(1) C(2) 68.8(3) . . 0_555 yes
Fe(1) C(1) C(5) 69.0(3) . . 0_555 yes
Fe(1) C(1) C(21) 126.8(4) . . 0_555 yes
C(2) C(1) C(5) 106.6(5) . . 0_555 yes
C(2) C(1) C(21) 127.8(6) . . 0_555 yes
C(5) C(1) C(21) 125.6(6) . . 0_555 yes
Fe(1) C(2) C(1) 72.0(3) . . 0_555 yes
Fe(1) C(2) C(3) 69.3(3) . . 0_555 yes
C(1) C(2) C(3) 109.1(6) . . 0_555 yes
Fe(1) C(3) C(2) 71.0(3) . . 0_555 yes
Fe(1) C(3) C(4) 69.7(3) . . 0_555 yes
C(2) C(3) C(4) 108.0(6) . . 0_555 yes
Fe(1) C(4) C(3) 70.1(3) . . 0_555 yes
Fe(1) C(4) C(5) 71.3(3) . . 0_555 yes
C(3) C(4) C(5) 107.4(5) . . 0_555 yes
Fe(1) C(5) C(1) 71.7(3) . . 0_555 yes
Fe(1) C(5) C(4) 68.9(3) . . 0_555 yes
C(1) C(5) C(4) 109.0(5) . . 0_555 yes
Fe(1) C(6) C(7) 68.1(3) . . 0_555 yes
Fe(1) C(6) C(10) 67.6(3) . . 0_555 yes
Fe(1) C(6) C(11) 125.2(4) . . 0_555 yes
C(7) C(6) C(10) 106.1(5) . . 0_555 yes
C(7) C(6) C(11) 126.9(5) . . 0_555 yes
C(10) C(6) C(11) 126.9(5) . . 0_555 yes
Fe(1) C(7) C(6) 72.1(3) . . 0_555 yes
Fe(1) C(7) C(8) 68.9(4) . . 0_555 yes
C(6) C(7) C(8) 109.1(6) . . 0_555 yes
Fe(1) C(8) C(7) 71.3(4) . . 0_555 yes
Fe(1) C(8) C(9) 70.4(4) . . 0_555 yes
C(7) C(8) C(9) 108.4(6) . . 0_555 yes
Fe(1) C(9) C(8) 69.4(4) . . 0_555 yes
Fe(1) C(9) C(10) 70.0(3) . . 0_555 yes
C(8) C(9) C(10) 107.7(6) . . 0_555 yes
Fe(1) C(10) C(6) 72.5(3) . . 0_555 yes
Fe(1) C(10) C(9) 69.7(3) . . 0_555 yes
C(6) C(10) C(9) 108.7(6) . . 0_555 yes
Fe(2) C(11) C(6) 124.1(4) . . 0_555 yes
Fe(2) C(11) C(12) 68.5(3) . . 0_555 yes
Fe(2) C(11) C(15) 69.1(3) . . 0_555 yes
C(6) C(11) C(12) 126.2(5) . . 0_555 yes
C(6) C(11) C(15) 125.5(5) . . 0_555 yes
C(12) C(11) C(15) 108.2(5) . . 0_555 yes
Fe(2) C(12) C(11) 71.5(3) . . 0_555 yes
Fe(2) C(12) C(13) 68.6(4) . . 0_555 yes
C(11) C(12) C(13) 106.9(6) . . 0_555 yes
Fe(2) C(13) C(12) 70.5(4) . . 0_555 yes
Fe(2) C(13) C(14) 70.7(4) . . 0_555 yes
C(12) C(13) C(14) 109.4(7) . . 0_555 yes
Fe(2) C(14) C(13) 69.1(5) . . 0_555 yes
Fe(2) C(14) C(15) 70.9(4) . . 0_555 yes
C(13) C(14) C(15) 108.0(6) . . 0_555 yes
Fe(2) C(15) C(11) 70.5(3) . . 0_555 yes
Fe(2) C(15) C(14) 69.0(4) . . 0_555 yes
C(11) C(15) C(14) 107.6(5) . . 0_555 yes
Fe(2) C(16) C(17) 70.5(4) . . 0_555 yes
Fe(2) C(16) C(20) 70.4(5) . . 0_555 yes
C(17) C(16) C(20) 107.7(7) . . 0_555 yes
Fe(2) C(17) C(16) 70.0(4) . . 0_555 yes
Fe(2) C(17) C(18) 72.1(4) . . 0_555 yes
C(16) C(17) C(18) 109.8(6) . . 0_555 yes
Fe(2) C(18) C(17) 68.2(3) . . 0_555 yes
Fe(2) C(18) C(19) 68.8(3) . . 0_555 yes
Fe(2) C(18) C(24) 128.9(4) . . 0_555 yes
C(17) C(18) C(19) 105.9(5) . . 0_555 yes
C(17) C(18) C(24) 123.3(5) . . 0_555 yes
C(19) C(18) C(24) 130.9(6) . . 0_555 yes
Fe(2) C(19) C(18) 71.5(3) . . 0_555 yes
Fe(2) C(19) C(20) 69.3(4) . . 0_555 yes
C(18) C(19) C(20) 108.2(6) . . 0_555 yes
Fe(2) C(20) C(16) 70.1(4) . . 0_555 yes
Fe(2) C(20) C(19) 70.8(3) . . 0_555 yes
C(16) C(20) C(19) 108.5(7) . . 0_555 yes
C(1) C(21) C(22) 114.4(8) . . 0_555 yes
C(1) C(21) C(23) 114.9(9) . . 0_555 yes
C(22) C(21) C(23) 116.1(8) . . 0_555 yes
C(18) C(24) C(25) 110.9(7) . . 0_555 yes
C(18) C(24) C(26) 110.1(5) . . 0_555 yes
C(25) C(24) C(26) 111.3(7) . . 0_555 yes
C(27) Fe(3) C(28) 39.7(2) . . 0_555 yes
C(27) Fe(3) C(29) 67.0(3) . . 0_555 yes
C(27) Fe(3) C(30) 67.3(3) . . 0_555 yes
C(27) Fe(3) C(31) 39.9(2) . . 0_555 yes
C(27) Fe(3) C(32) 133.3(3) . . 0_555 yes
C(27) Fe(3) C(33) 169.1(3) . . 0_555 yes
C(27) Fe(3) C(34) 150.2(3) . . 0_555 yes
C(27) Fe(3) C(35) 113.9(2) . . 0_555 yes
C(27) Fe(3) C(36) 121.0(3) . . 0_555 yes
C(28) Fe(3) C(29) 40.6(3) . . 0_555 yes
C(28) Fe(3) C(30) 68.0(3) . . 0_555 yes
C(28) Fe(3) C(31) 66.8(2) . . 0_555 yes
C(28) Fe(3) C(32) 113.0(2) . . 0_555 yes
C(28) Fe(3) C(33) 130.1(3) . . 0_555 yes
C(28) Fe(3) C(34) 164.5(3) . . 0_555 yes
C(28) Fe(3) C(35) 124.2(2) . . 0_555 yes
C(28) Fe(3) C(36) 155.7(3) . . 0_555 yes
C(29) Fe(3) C(30) 40.0(3) . . 0_555 yes
C(29) Fe(3) C(31) 66.3(3) . . 0_555 yes
C(29) Fe(3) C(32) 120.9(3) . . 0_555 yes
C(29) Fe(3) C(33) 107.5(3) . . 0_555 yes
C(29) Fe(3) C(34) 124.6(3) . . 0_555 yes
C(29) Fe(3) C(35) 156.3(3) . . 0_555 yes
C(29) Fe(3) C(36) 161.3(3) . . 0_555 yes
C(30) Fe(3) C(31) 39.4(3) . . 0_555 yes
C(30) Fe(3) C(32) 150.8(3) . . 0_555 yes
C(30) Fe(3) C(33) 115.0(3) . . 0_555 yes
C(30) Fe(3) C(34) 103.1(3) . . 0_555 yes
C(30) Fe(3) C(35) 163.6(3) . . 0_555 yes
C(30) Fe(3) C(36) 124.2(3) . . 0_555 yes
C(31) Fe(3) C(32) 169.7(3) . . 0_555 yes
C(31) Fe(3) C(33) 148.0(3) . . 0_555 yes
C(31) Fe(3) C(34) 114.9(3) . . 0_555 yes
C(31) Fe(3) C(35) 130.8(2) . . 0_555 yes
C(31) Fe(3) C(36) 108.0(2) . . 0_555 yes
C(32) Fe(3) C(33) 40.4(3) . . 0_555 yes
C(32) Fe(3) C(34) 68.3(3) . . 0_555 yes
C(32) Fe(3) C(35) 40.0(3) . . 0_555 yes
C(32) Fe(3) C(36) 67.7(3) . . 0_555 yes
C(33) Fe(3) C(34) 40.7(3) . . 0_555 yes
C(33) Fe(3) C(35) 67.2(3) . . 0_555 yes
C(33) Fe(3) C(36) 67.3(3) . . 0_555 yes
C(34) Fe(3) C(35) 67.4(3) . . 0_555 yes
C(34) Fe(3) C(36) 39.8(3) . . 0_555 yes
C(35) Fe(3) C(36) 40.2(2) . . 0_555 yes
Fe(3) C(27) C(28) 68.9(3) . . 0_555 yes
Fe(3) C(27) C(31) 68.4(3) . . 0_555 yes
Fe(3) C(27) C(37) 128.1(3) . . 0_555 yes
C(28) C(27) C(31) 106.6(5) . . 0_555 yes
C(28) C(27) C(37) 128.6(5) . . 0_555 yes
C(31) C(27) C(37) 124.9(5) . . 0_555 yes
Fe(3) C(28) C(27) 71.4(3) . . 0_555 yes
Fe(3) C(28) C(29) 68.6(4) . . 0_555 yes
C(27) C(28) C(29) 107.1(5) . . 0_555 yes
Fe(3) C(29) C(28) 70.9(4) . . 0_555 yes
Fe(3) C(29) C(30) 70.4(4) . . 0_555 yes
C(28) C(29) C(30) 109.2(7) . . 0_555 yes
Fe(3) C(30) C(29) 69.6(4) . . 0_555 yes
Fe(3) C(30) C(31) 70.7(3) . . 0_555 yes
C(29) C(30) C(31) 107.0(7) . . 0_555 yes
Fe(3) C(31) C(27) 71.7(3) . . 0_555 yes
Fe(3) C(31) C(30) 69.9(3) . . 0_555 yes
C(27) C(31) C(30) 110.1(6) . . 0_555 yes
Fe(3) C(32) C(33) 68.7(4) . . 0_555 yes
Fe(3) C(32) C(35) 71.3(3) . . 0_555 yes
C(33) C(32) C(35) 107.4(6) . . 0_555 yes
Fe(3) C(33) C(32) 70.9(4) . . 0_555 yes
Fe(3) C(33) C(34) 70.1(4) . . 0_555 yes
C(32) C(33) C(34) 108.9(7) . . 0_555 yes
Fe(3) C(34) C(33) 69.2(4) . . 0_555 yes
Fe(3) C(34) C(36) 70.5(4) . . 0_555 yes
C(33) C(34) C(36) 107.3(7) . . 0_555 yes
Fe(3) C(35) C(32) 68.8(3) . . 0_555 yes
Fe(3) C(35) C(36) 68.3(3) . . 0_555 yes
C(32) C(35) C(36) 107.2(6) . . 0_555 yes
Fe(3) C(36) C(34) 69.8(4) . . 0_555 yes
Fe(3) C(36) C(35) 71.5(3) . . 0_555 yes
C(34) C(36) C(35) 109.2(6) . . 0_555 yes
C(27) C(37) C(38) 112.3(6) . . 0_555 yes
C(27) C(37) C(39) 109.1(6) . . 0_555 yes
C(38) C(37) C(39) 111.5(7) . . 0_555 yes
S(1) Ni(1) S(2) 92.30(9) . . 0_555 yes
S(1) Ni(1) S(3) 87.05(8) . . 0_555 yes
S(1) Ni(1) S(4) 178.29(9) . . 0_555 yes
S(2) Ni(1) S(3) 179.18(9) . . 0_555 yes
S(2) Ni(1) S(4) 88.17(8) . . 0_555 yes
S(3) Ni(1) S(4) 92.50(8) . . 0_555 yes
Ni(1) S(1) C(40) 103.8(2) . . 0_555 yes
Ni(1) S(2) C(41) 104.2(2) . . 0_555 yes
Ni(1) S(3) C(42) 104.3(2) . . 0_555 yes
Ni(1) S(4) C(43) 103.2(2) . . 0_555 yes
S(1) C(40) C(41) 120.2(5) . . 0_555 yes
S(1) C(40) C(44) 119.0(5) . . 0_555 yes
C(41) C(40) C(44) 120.8(7) . . 0_555 yes
S(2) C(41) C(40) 119.5(5) . . 0_555 yes
C(40) C(41) C(45) 122.3(6) . . 0_555 yes
S(3) C(42) C(43) 119.2(5) . . 0_555 yes
S(3) C(42) C(46) 119.3(5) . . 0_555 yes
C(43) C(42) C(46) 121.5(7) . . 0_555 yes
S(4) C(43) C(42) 120.7(5) . . 0_555 yes
S(4) C(43) C(47) 118.8(5) . . 0_555 yes
C(42) C(43) C(47) 120.5(7) . . 0_555 yes
N(1) C(44) C(40) 178.3(9) . . 0_555 yes
N(2) C(45) C(41) 177.9(8) . . 0_555 yes
N(3) C(46) C(42) 178.9(7) . . 0_555 yes
N(4) C(47) C(43) 178.7(8) . . 0_555 yes
S(5) Ni(2) S(6) 92.49(8) . . 0_555 yes
Ni(2) S(5) C(48) 103.3(2) . . 0_555 yes
Ni(2) S(6) C(49) 103.9(2) . . 0_555 yes
S(5) C(48) C(49) 120.7(5) . . 0_555 yes
S(5) C(48) C(50) 117.8(5) . . 0_555 yes
C(49) C(48) C(50) 121.5(5) . . 0_555 yes
S(6) C(49) C(48) 119.7(4) . . 0_555 yes
S(6) C(49) C(51) 116.6(5) . . 0_555 yes
C(48) C(49) C(51) 123.8(6) . . 0_555 yes
N(5) C(50) C(48) 178.1(8) . . 0_555 yes
N(6) C(51) C(49) 176.4(8) . . 0_555 yes

loop_
_geom_bond_atom_site_label_1
_geom_bond_atom_site_label_2
_geom_bond_distance
_geom_bond_site_symmetry_1
_geom_bond_site_symmetry_2
_geom_bond_publ_flag
Ni(1) S(1) 2.148(2) . . yes
Ni(1) S(2) 2.153(2) . . yes
Ni(1) S(3) 2.149(2) . . yes
Ni(1) S(4) 2.156(2) . . yes
Ni(2) S(5) 2.1479(18) . . yes
Ni(2) S(6) 2.1420(19) . . yes
Fe(1) C(1) 2.117(5) . . yes
Fe(1) C(2) 2.076(6) . . yes
Fe(1) C(3) 2.054(6) . . yes
Fe(1) C(4) 2.049(6) . . yes
Fe(1) C(5) 2.081(6) . . yes
Fe(1) C(6) 2.125(5) . . yes
Fe(1) C(7) 2.072(7) . . yes
Fe(1) C(8) 2.042(8) . . yes
Fe(1) C(9) 2.055(6) . . yes
Fe(1) C(10) 2.059(5) . . yes
Fe(2) C(11) 2.088(5) . . yes
Fe(2) C(12) 2.048(6) . . yes
Fe(2) C(13) 2.023(7) . . yes
Fe(2) C(14) 2.044(8) . . yes
Fe(2) C(15) 2.070(5) . . yes
Fe(2) C(16) 2.042(8) . . yes
Fe(2) C(17) 2.049(7) . . yes
Fe(2) C(18) 2.100(5) . . yes
Fe(2) C(19) 2.065(6) . . yes
Fe(2) C(20) 2.045(6) . . yes
Fe(3) C(27) 2.107(5) . . yes
Fe(3) C(28) 2.073(6) . . yes
Fe(3) C(29) 2.043(7) . . yes
Fe(3) C(30) 2.053(6) . . yes
Fe(3) C(31) 2.064(5) . . yes
Fe(3) C(32) 2.070(6) . . yes
Fe(3) C(33) 2.040(7) . . yes
Fe(3) C(34) 2.051(8) . . yes
Fe(3) C(35) 2.103(5) . . yes
Fe(3) C(36) 2.060(6) . . yes
S(1) C(40) 1.728(7) . . yes
S(2) C(41) 1.723(7) . . yes
S(3) C(42) 1.719(7) . . yes
S(4) C(43) 1.725(7) . . yes
S(5) C(48) 1.715(6) . . yes
S(6) C(49) 1.716(6) . . yes
N(1) C(44) 1.127(12) . . yes
N(2) C(45) 1.127(10) . . yes
N(3) C(46) 1.132(11) . . yes
N(4) C(47) 1.148(10) . . yes
N(5) C(50) 1.125(10) . . yes
N(6) C(51) 1.134(10) . . yes
C(1) C(2) 1.408(8) . . yes
C(1) C(5) 1.413(8) . . yes
C(1) C(21) 1.515(9) . . yes
C(2) C(3) 1.401(9) . . yes
C(3) C(4) 1.410(10) . . yes
C(4) C(5) 1.407(8) . . yes
C(6) C(7) 1.428(8) . . yes
C(6) C(10) 1.428(8) . . yes
C(6) C(11) 1.431(7) . . yes
C(7) C(8) 1.401(10) . . yes
C(8) C(9) 1.408(11) . . yes
C(9) C(10) 1.420(8) . . yes
C(11) C(12) 1.413(8) . . yes
C(11) C(15) 1.437(7) . . yes
C(12) C(13) 1.423(9) . . yes
C(13) C(14) 1.401(13) . . yes
C(14) C(15) 1.410(9) . . yes
C(16) C(17) 1.384(9) . . yes
C(16) C(20) 1.383(13) . . yes
C(17) C(18) 1.407(8) . . yes
C(18) C(19) 1.413(8) . . yes
C(18) C(24) 1.502(9) . . yes
C(19) C(20) 1.403(10) . . yes
C(21) C(22) 1.414(17) . . yes
C(21) C(23) 1.410(15) . . yes
C(24) C(25) 1.437(15) . . yes
C(24) C(26) 1.526(12) . . yes
C(27) C(28) 1.418(8) . . yes
C(27) C(31) 1.424(8) . . yes
C(27) C(37) 1.497(9) . . yes
C(28) C(29) 1.428(11) . . yes
C(29) C(30) 1.402(13) . . yes
C(30) C(31) 1.389(11) . . yes
C(32) C(33) 1.419(11) . . yes
C(32) C(35) 1.426(10) . . yes
C(33) C(34) 1.424(12) . . yes
C(34) C(36) 1.398(11) . . yes
C(35) C(36) 1.431(8) . . yes
C(37) C(38) 1.493(11) . . yes
C(37) C(39) 1.506(11) . . yes
C(40) C(41) 1.385(9) . . yes
C(40) C(44) 1.455(11) . . yes
C(41) C(45) 1.419(10) . . yes
C(42) C(43) 1.388(10) . . yes
C(42) C(46) 1.409(11) . . yes
C(43) C(47) 1.432(10) . . yes
C(48) C(49) 1.374(10) . . yes
C(48) C(50) 1.441(9) . . yes
C(49) C(51) 1.411(9) . . yes
